data_2227252
loop_
_publ_author_name
'Gangadharan, Rajeswari'
'SethuSankar, K.'
'Bakthadoss, Manickam'
'Sivakumar, Nagappan'
'Velmurugan, D.'

_publ_section_title
;
 3'-Hydroxymethyl-1'-methyl-3'-nitro-4'-(<i>o</i>-tolyl)spiro[indoline-3,2'-pyrrolidin]-2-one
;
_journal_coeditor_code BT5370
_journal_issue 11
_journal_name_full 'Acta Crystallographica Section E'
_journal_page_first o2935
_journal_paper_doi 10.1107/S1600536810041917
_journal_volume 66
_journal_year 2010
_chemical_formula_iupac 'C20 H21 N3 O4'
_chemical_formula_moiety 'C20 H21 N3 O4'
_chemical_formula_sum 'C20 H21 N3 O4'
_chemical_formula_weight 367.40
_chemical_name_systematic
;
3'-Hydroxymethyl-1'-methyl-3'-nitro-4'-(<i>o</i>-tolyl)spiro[indoline-3,2'-
pyrrolidin]-2-one
;
_space_group_IT_number 2
_symmetry_cell_setting triclinic
_symmetry_space_group_name_Hall '-P 1'
_symmetry_space_group_name_H-M 'P -1'
_atom_sites_solution_hydrogens geom
_atom_sites_solution_primary direct
_atom_sites_solution_secondary difmap
_audit_creation_method SHELXL-97
_cell_angle_alpha 66.116(8)
_cell_angle_beta 83.715(8)
_cell_angle_gamma 78.991(9)
_cell_formula_units_Z 4
_cell_length_a 10.8757(18)
_cell_length_b 13.625(2)
_cell_length_c 13.656(2)
_cell_measurement_reflns_used 9209
_cell_measurement_temperature 293(2)
_cell_measurement_theta_max 28.70
_cell_measurement_theta_min 1.63
_cell_volume 1815.1(5)
_computing_cell_refinement 'SAINT (Bruker, 2007)'
_computing_data_collection 'APEX2 (Bruker, 2007)'
_computing_data_reduction 'SAINT (Bruker, 2007)'
_computing_molecular_graphics
;
ORTEP-3 (Farrugia, 1997)
;
_computing_publication_material 'SHELXL97 (Sheldrick, 2008) and PLATON  (Spek, 2009)'
_computing_structure_refinement 'SHELXL97 (Sheldrick, 2008)'
_computing_structure_solution 'SHELXS97 (Sheldrick, 2008)'
_diffrn_ambient_temperature 293(2)
_diffrn_measured_fraction_theta_full 1.000
_diffrn_measured_fraction_theta_max 0.982
_diffrn_measurement_device 'Bruker SMART APEX II area detector diffractometer'
_diffrn_measurement_device_type 'Bruker APEXII CCD area detector'
_diffrn_measurement_method '\w and \f'
_diffrn_radiation_monochromator graphite
_diffrn_radiation_source 'fine-focus sealed tube'
_diffrn_radiation_type MoK\a
_diffrn_radiation_wavelength 0.71073
_diffrn_reflns_av_R_equivalents 0.0318
_diffrn_reflns_av_sigmaI/netI 0.0350
_diffrn_reflns_limit_h_max 14
_diffrn_reflns_limit_h_min -14
_diffrn_reflns_limit_k_max 18
_diffrn_reflns_limit_k_min -18
_diffrn_reflns_limit_l_max 18
_diffrn_reflns_limit_l_min -18
_diffrn_reflns_number 32702
_diffrn_reflns_theta_full 25.00
_diffrn_reflns_theta_max 28.70
_diffrn_reflns_theta_min 1.63
_diffrn_standards_decay_% 0
_diffrn_standards_number 0
_exptl_absorpt_coefficient_mu 0.095
_exptl_absorpt_correction_type none
_exptl_crystal_colour black
_exptl_crystal_density_diffrn 1.345
_exptl_crystal_density_method 'not measured'
_exptl_crystal_description black
_exptl_crystal_F_000 776
_exptl_crystal_size_max 0.30
_exptl_crystal_size_mid 0.26
_exptl_crystal_size_min 0.20
_refine_diff_density_max 0.208
_refine_diff_density_min -0.180
_refine_ls_extinction_method none
_refine_ls_goodness_of_fit_ref 1.032
_refine_ls_hydrogen_treatment constr
_refine_ls_matrix_type full
_refine_ls_number_parameters 493
_refine_ls_number_reflns 9209
_refine_ls_number_restraints 0
_refine_ls_restrained_S_all 1.032
_refine_ls_R_factor_all 0.0784
_refine_ls_R_factor_gt 0.0454
_refine_ls_shift/su_max 0.000
_refine_ls_shift/su_mean 0.000
_refine_ls_structure_factor_coef Fsqd
_refine_ls_weighting_details 'calc w=1/[\s^2^(Fo^2^)+(0.0564P)^2^+0.3018P] where P=(Fo^2^+2Fc^2^)/3'
_refine_ls_weighting_scheme calc
_refine_ls_wR_factor_gt 0.1134
_refine_ls_wR_factor_ref 0.1312
_reflns_number_gt 5980
_reflns_number_total 9209
_reflns_threshold_expression I>2\S(I)
_cod_data_source_file bt5370.cif
_cod_data_source_block I
_cod_original_cell_volume 1814.9(5)
_cod_database_code 2227252
_cod_database_fobs_code 2227252

loop_
_symmetry_equiv_pos_as_xyz
'x, y, z'
'-x, -y, -z'

loop_
_atom_site_type_symbol
_atom_site_label
_atom_site_fract_x
_atom_site_fract_y
_atom_site_fract_z
_atom_site_U_iso_or_equiv
_atom_site_adp_type
_atom_site_calc_flag
_atom_site_refinement_flags
_atom_site_occupancy
_atom_site_disorder_assembly
_atom_site_disorder_group
C C1 0.9263(2) 0.78067(16) 0.12135(15) 0.0643(5) Uani d . 1 . .
H H1 0.8616 0.7728 0.0872 0.077 Uiso calc R 1 . .
C C2 1.0088(2) 0.84968(17) 0.06218(15) 0.0736(6) Uani d . 1 . .
H H2 1.0002 0.8872 -0.0113 0.088 Uiso calc R 1 . .
C C3 1.1032(2) 0.86301(17) 0.11143(15) 0.0720(6) Uani d . 1 . .
H H3 1.1588 0.9100 0.0715 0.086 Uiso calc R 1 . .
C C4 1.11632(19) 0.80676(14) 0.22033(13) 0.0546(4) Uani d . 1 . .
H H4 1.1808 0.8165 0.2533 0.066 Uiso calc R 1 . .
C C5 1.03477(15) 0.73560(12) 0.28191(11) 0.0410(3) Uani d . 1 . .
C C6 0.93751(16) 0.72207(13) 0.23161(13) 0.0468(4) Uani d . 1 . .
C C7 0.84219(18) 0.65016(16) 0.29240(15) 0.0606(5) Uani d . 1 . .
H H7A 0.8844 0.5780 0.3323 0.091 Uiso calc R 1 . .
H H7B 0.7877 0.6478 0.2429 0.091 Uiso calc R 1 . .
H H7C 0.7937 0.6788 0.3408 0.091 Uiso calc R 1 . .
C C8 1.04939(14) 0.67486(11) 0.40162(11) 0.0366(3) Uani d . 1 . .
H H8 1.0178 0.6063 0.4220 0.044 Uiso calc R 1 . .
C C9 1.18353(15) 0.64548(13) 0.43989(12) 0.0444(4) Uani d . 1 . .
H H9A 1.2255 0.5784 0.4341 0.053 Uiso calc R 1 . .
H H9B 1.2317 0.7031 0.3988 0.053 Uiso calc R 1 . .
C C10 1.28322(17) 0.61668(16) 0.60404(15) 0.0585(5) Uani d . 1 . .
H H10A 1.3231 0.6799 0.5690 0.088 Uiso calc R 1 . .
H H10B 1.3381 0.5542 0.5998 0.088 Uiso calc R 1 . .
H H10C 1.2650 0.6054 0.6779 0.088 Uiso calc R 1 . .
C C11 1.07282(14) 0.72425(10) 0.55415(11) 0.0338(3) Uani d . 1 . .
C C12 0.97488(13) 0.73354(10) 0.47288(10) 0.0327(3) Uani d . 1 . .
C C13 0.90941(15) 0.84833(11) 0.40830(11) 0.0394(3) Uani d . 1 . .
H H13A 0.9647 0.8835 0.3487 0.047 Uiso calc R 1 . .
H H13B 0.8349 0.8433 0.3787 0.047 Uiso calc R 1 . .
C C14 1.12455(15) 0.83425(12) 0.51371(12) 0.0410(3) Uani d . 1 . .
C C15 1.05989(15) 0.79408(12) 0.68790(12) 0.0417(3) Uani d . 1 . .
C C16 1.03173(14) 0.70849(11) 0.66827(11) 0.0356(3) Uani d . 1 . .
C C17 0.98993(15) 0.62187(12) 0.75116(12) 0.0421(3) Uani d . 1 . .
H H17 0.9736 0.5630 0.7395 0.051 Uiso calc R 1 . .
C C18 0.97263(17) 0.62392(14) 0.85264(12) 0.0510(4) Uani d . 1 . .
H H18 0.9442 0.5659 0.9093 0.061 Uiso calc R 1 . .
C C19 0.99680(18) 0.71000(16) 0.87043(13) 0.0586(5) Uani d . 1 . .
H H19 0.9835 0.7100 0.9389 0.070 Uiso calc R 1 . .
C C20 1.04078(18) 0.79743(16) 0.78823(14) 0.0566(5) Uani d . 1 . .
H H20 1.0568 0.8562 0.8003 0.068 Uiso calc R 1 . .
N N1 0.87235(12) 0.66862(9) 0.53968(9) 0.0371(3) Uani d . 1 . .
N N2 1.16682(12) 0.63274(9) 0.55149(10) 0.0398(3) Uani d . 1 . .
N N3 1.11411(14) 0.86594(11) 0.59629(10) 0.0490(3) Uani d . 1 . .
H H3A 1.1382 0.9239 0.5928 0.059 Uiso calc R 1 . .
O O1 0.89335(12) 0.57011(8) 0.57472(9) 0.0532(3) Uani d . 1 . .
O O2 0.77393(11) 0.72006(9) 0.55803(10) 0.0551(3) Uani d . 1 . .
O O3 0.87436(11) 0.91441(8) 0.46729(8) 0.0444(3) Uani d . 1 . .
H H3B 0.8182 0.8912 0.5112 0.067 Uiso calc R 1 . .
O O4 1.16951(12) 0.88053(9) 0.42497(9) 0.0547(3) Uani d . 1 . .
C C21 0.2916(2) 0.53247(16) 0.0557(2) 0.0802(7) Uani d . 1 . .
H H21 0.2397 0.5877 0.0049 0.096 Uiso calc R 1 . .
C C22 0.3238(3) 0.54936(18) 0.1412(2) 0.0935(8) Uani d . 1 . .
H H22 0.2922 0.6143 0.1490 0.112 Uiso calc R 1 . .
C C23 0.4028(3) 0.46985(19) 0.2153(2) 0.0886(7) Uani d . 1 . .
H H23 0.4263 0.4809 0.2731 0.106 Uiso calc R 1 . .
C C24 0.4473(2) 0.37329(16) 0.20326(17) 0.0690(5) Uani d . 1 . .
H H24 0.5022 0.3202 0.2528 0.083 Uiso calc R 1 . .
C C25 0.41187(17) 0.35323(13) 0.11889(13) 0.0531(4) Uani d . 1 . .
C C26 0.33357(18) 0.43623(15) 0.04218(15) 0.0604(5) Uani d . 1 . .
C C27 0.2939(2) 0.42400(18) -0.05373(17) 0.0790(6) Uani d . 1 . .
H H27A 0.2390 0.4886 -0.0951 0.118 Uiso calc R 1 . .
H H27B 0.2509 0.3626 -0.0303 0.118 Uiso calc R 1 . .
H H27C 0.3666 0.4130 -0.0971 0.118 Uiso calc R 1 . .
C C28 0.45817(16) 0.24525(13) 0.10977(12) 0.0486(4) Uani d . 1 . .
H H28 0.4404 0.2556 0.0371 0.058 Uiso calc R 1 . .
C C29 0.59902(17) 0.20421(14) 0.12277(14) 0.0554(4) Uani d . 1 . .
H H29A 0.6458 0.2389 0.0567 0.066 Uiso calc R 1 . .
H H29B 0.6294 0.2175 0.1798 0.066 Uiso calc R 1 . .
C C30 0.73427(17) 0.02658(16) 0.17691(16) 0.0635(5) Uani d . 1 . .
H H30A 0.7592 0.0309 0.2402 0.095 Uiso calc R 1 . .
H H30B 0.7924 0.0560 0.1186 0.095 Uiso calc R 1 . .
H H30C 0.7337 -0.0481 0.1900 0.095 Uiso calc R 1 . .
C C31 0.51057(15) 0.05040(12) 0.23065(11) 0.0413(3) Uani d . 1 . .
C C32 0.39654(15) 0.14565(12) 0.18795(12) 0.0418(3) Uani d . 1 . .
C C33 0.30840(17) 0.16622(13) 0.27485(13) 0.0484(4) Uani d . 1 . .
H H33A 0.3405 0.2161 0.2962 0.058 Uiso calc R 1 . .
H H33B 0.2271 0.2017 0.2446 0.058 Uiso calc R 1 . .
C C34 0.54213(17) 0.03808(14) 0.34425(12) 0.0503(4) Uani d . 1 . .
C C35 0.52243(17) -0.13051(14) 0.35819(15) 0.0586(5) Uani d . 1 . .
C C36 0.49706(16) -0.06504(13) 0.25191(14) 0.0501(4) Uani d . 1 . .
C C37 0.47687(19) -0.11189(17) 0.18355(19) 0.0674(5) Uani d . 1 . .
H H37 0.4634 -0.0696 0.1114 0.081 Uiso calc R 1 . .
C C38 0.4771(2) -0.2231(2) 0.2245(3) 0.0873(8) Uani d . 1 . .
H H38 0.4622 -0.2553 0.1794 0.105 Uiso calc R 1 . .
C C39 0.4988(2) -0.28621(19) 0.3300(3) 0.0939(9) Uani d . 1 . .
H H39 0.4970 -0.3605 0.3558 0.113 Uiso calc R 1 . .
C C40 0.5232(2) -0.24172(17) 0.3991(2) 0.0799(7) Uani d . 1 . .
H H40 0.5396 -0.2849 0.4706 0.096 Uiso calc R 1 . .
N N4 0.31886(15) 0.10989(13) 0.12409(13) 0.0566(4) Uani d . 1 . .
N N5 0.55111(16) -0.06837(12) 0.40917(11) 0.0628(4) Uani d . 1 . .
H H5 0.5723 -0.0947 0.4749 0.075 Uiso calc R 1 . .
N N6 0.60896(12) 0.08871(11) 0.14952(10) 0.0466(3) Uani d . 1 . .
O O5 0.23358(14) 0.06078(13) 0.17280(14) 0.0789(4) Uani d . 1 . .
O O6 0.34711(16) 0.12759(14) 0.03015(11) 0.0842(5) Uani d . 1 . .
O O7 0.29185(12) 0.07180(9) 0.36754(9) 0.0552(3) Uani d . 1 . .
H H7 0.2518 0.0347 0.3528 0.083 Uiso calc R 1 . .
O O8 0.55874(14) 0.11090(11) 0.36834(9) 0.0677(4) Uani d . 1 . .

loop_
_atom_site_aniso_label
_atom_site_aniso_U_11
_atom_site_aniso_U_22
_atom_site_aniso_U_33
_atom_site_aniso_U_12
_atom_site_aniso_U_13
_atom_site_aniso_U_23
C1 0.0829(15) 0.0693(12) 0.0493(10) -0.0064(11) -0.0125(10) -0.0323(9)
C2 0.1127(19) 0.0718(13) 0.0344(9) -0.0196(13) -0.0010(11) -0.0173(9)
C3 0.1015(17) 0.0757(13) 0.0402(10) -0.0334(12) 0.0126(10) -0.0194(9)
C4 0.0684(12) 0.0590(10) 0.0405(9) -0.0226(9) 0.0074(8) -0.0205(8)
C5 0.0517(10) 0.0396(8) 0.0358(7) -0.0073(7) 0.0033(7) -0.0203(6)
C6 0.0548(10) 0.0475(9) 0.0445(9) -0.0053(7) -0.0011(8) -0.0261(7)
C7 0.0559(12) 0.0696(12) 0.0645(11) -0.0155(9) -0.0081(9) -0.0310(10)
C8 0.0442(9) 0.0317(7) 0.0368(7) -0.0077(6) 0.0025(6) -0.0167(6)
C9 0.0444(9) 0.0455(8) 0.0456(8) -0.0049(7) 0.0041(7) -0.0227(7)
C10 0.0453(10) 0.0712(12) 0.0550(10) -0.0050(9) -0.0069(8) -0.0215(9)
C11 0.0404(8) 0.0293(7) 0.0319(7) -0.0098(6) 0.0008(6) -0.0110(5)
C12 0.0395(8) 0.0281(6) 0.0312(7) -0.0087(5) 0.0026(6) -0.0118(5)
C13 0.0519(9) 0.0301(7) 0.0348(7) -0.0035(6) -0.0003(7) -0.0128(6)
C14 0.0481(9) 0.0360(7) 0.0407(8) -0.0160(7) -0.0003(7) -0.0134(6)
C15 0.0458(9) 0.0435(8) 0.0396(8) -0.0128(7) -0.0010(7) -0.0179(7)
C16 0.0392(8) 0.0348(7) 0.0328(7) -0.0072(6) -0.0019(6) -0.0126(6)
C17 0.0459(9) 0.0392(8) 0.0369(8) -0.0083(7) -0.0016(7) -0.0099(6)
C18 0.0516(10) 0.0591(10) 0.0323(8) -0.0101(8) 0.0005(7) -0.0080(7)
C19 0.0610(12) 0.0828(13) 0.0364(9) -0.0137(10) 0.0013(8) -0.0277(9)
C20 0.0658(12) 0.0698(11) 0.0518(10) -0.0194(9) -0.0012(9) -0.0383(9)
N1 0.0420(7) 0.0350(6) 0.0373(6) -0.0106(5) 0.0003(5) -0.0159(5)
N2 0.0396(7) 0.0377(6) 0.0397(7) -0.0034(5) -0.0016(5) -0.0140(5)
N3 0.0667(10) 0.0435(7) 0.0478(8) -0.0263(7) 0.0024(7) -0.0227(6)
O1 0.0643(8) 0.0329(6) 0.0619(7) -0.0176(5) 0.0112(6) -0.0172(5)
O2 0.0440(7) 0.0520(7) 0.0673(8) -0.0083(5) 0.0129(6) -0.0249(6)
O3 0.0569(7) 0.0308(5) 0.0453(6) -0.0079(5) 0.0104(5) -0.0175(5)
O4 0.0711(9) 0.0487(6) 0.0452(6) -0.0303(6) 0.0112(6) -0.0137(5)
C21 0.0712(15) 0.0457(11) 0.1031(18) -0.0113(10) -0.0016(13) -0.0078(11)
C22 0.099(2) 0.0495(12) 0.128(2) -0.0200(12) 0.0152(17) -0.0327(14)
C23 0.117(2) 0.0635(14) 0.0929(17) -0.0343(14) 0.0075(16) -0.0333(13)
C24 0.0852(15) 0.0542(11) 0.0640(12) -0.0193(10) -0.0023(11) -0.0161(9)
C25 0.0561(11) 0.0463(9) 0.0447(9) -0.0151(8) 0.0064(8) -0.0046(7)
C26 0.0514(11) 0.0495(10) 0.0607(11) -0.0142(8) 0.0055(9) -0.0011(8)
C27 0.0695(14) 0.0789(14) 0.0615(12) 0.0009(11) -0.0153(11) -0.0025(11)
C28 0.0518(10) 0.0515(9) 0.0320(8) -0.0074(7) -0.0005(7) -0.0064(7)
C29 0.0496(11) 0.0566(10) 0.0442(9) -0.0135(8) 0.0062(8) -0.0036(8)
C30 0.0425(10) 0.0709(12) 0.0600(11) -0.0038(9) 0.0063(9) -0.0128(9)
C31 0.0396(9) 0.0482(8) 0.0321(7) -0.0079(7) 0.0036(6) -0.0126(6)
C32 0.0416(9) 0.0473(8) 0.0363(8) -0.0065(7) -0.0003(7) -0.0168(7)
C33 0.0497(10) 0.0459(9) 0.0478(9) -0.0067(7) 0.0086(8) -0.0195(7)
C34 0.0542(11) 0.0562(10) 0.0318(8) -0.0052(8) 0.0016(7) -0.0110(7)
C35 0.0490(11) 0.0504(10) 0.0614(11) -0.0055(8) 0.0202(9) -0.0134(9)
C36 0.0391(9) 0.0504(9) 0.0562(10) -0.0062(7) 0.0120(8) -0.0201(8)
C37 0.0537(12) 0.0693(12) 0.0887(15) -0.0069(9) 0.0082(10) -0.0448(11)
C38 0.0610(14) 0.0717(15) 0.149(3) -0.0112(11) 0.0154(15) -0.0679(17)
C39 0.0608(15) 0.0543(13) 0.159(3) -0.0139(11) 0.0330(17) -0.0414(17)
C40 0.0603(13) 0.0513(11) 0.0947(16) -0.0041(9) 0.0278(12) -0.0044(11)
N4 0.0489(9) 0.0652(9) 0.0618(10) -0.0004(7) -0.0095(8) -0.0332(8)
N5 0.0741(11) 0.0574(9) 0.0347(7) 0.0013(8) 0.0026(7) -0.0017(7)
N6 0.0386(8) 0.0545(8) 0.0351(7) -0.0059(6) 0.0063(6) -0.0086(6)
O5 0.0528(9) 0.0960(11) 0.1116(12) -0.0257(8) 0.0061(8) -0.0613(10)
O6 0.0956(12) 0.1114(12) 0.0575(9) -0.0119(9) -0.0166(8) -0.0440(8)
O7 0.0605(8) 0.0497(7) 0.0561(7) -0.0195(6) 0.0224(6) -0.0230(6)
O8 0.0923(11) 0.0693(8) 0.0421(7) -0.0152(7) -0.0121(7) -0.0194(6)

loop_
_atom_type_symbol
_atom_type_description
_atom_type_scat_dispersion_real
_atom_type_scat_dispersion_imag
_atom_type_scat_source
C C 0.0033 0.0016 'International Tables Vol C Tables 4.2.6.8 and 6.1.1.4'
H H 0.0000 0.0000 'International Tables Vol C Tables 4.2.6.8 and 6.1.1.4'
N N 0.0061 0.0033 'International Tables Vol C Tables 4.2.6.8 and 6.1.1.4'
O O 0.0106 0.0060 'International Tables Vol C Tables 4.2.6.8 and 6.1.1.4'

loop_
_geom_angle_atom_site_label_1
_geom_angle_atom_site_label_2
_geom_angle_atom_site_label_3
_geom_angle_site_symmetry_1
_geom_angle_site_symmetry_3
_geom_angle
_geom_angle_publ_flag
C2 C1 C6 . . 121.46(19) ?
C2 C1 H1 . . 119.3 ?
C6 C1 H1 . . 119.3 ?
C3 C2 C1 . . 119.93(18) ?
C3 C2 H2 . . 120.0 ?
C1 C2 H2 . . 120.0 ?
C2 C3 C4 . . 120.0(2) ?
C2 C3 H3 . . 120.0 ?
C4 C3 H3 . . 120.0 ?
C3 C4 C5 . . 121.21(18) ?
C3 C4 H4 . . 119.4 ?
C5 C4 H4 . . 119.4 ?
C4 C5 C6 . . 118.91(15) ?
C4 C5 C8 . . 120.78(14) ?
C6 C5 C8 . . 120.31(14) ?
C1 C6 C5 . . 118.50(17) ?
C1 C6 C7 . . 118.91(17) ?
C5 C6 C7 . . 122.55(15) ?
C6 C7 H7A . . 109.5 ?
C6 C7 H7B . . 109.5 ?
H7A C7 H7B . . 109.5 ?
C6 C7 H7C . . 109.5 ?
H7A C7 H7C . . 109.5 ?
H7B C7 H7C . . 109.5 ?
C5 C8 C9 . . 115.73(13) ?
C5 C8 C12 . . 115.67(11) ?
C9 C8 C12 . . 104.24(11) ?
C5 C8 H8 . . 106.9 ?
C9 C8 H8 . . 106.9 ?
C12 C8 H8 . . 106.9 ?
N2 C9 C8 . . 103.39(12) ?
N2 C9 H9A . . 111.1 ?
C8 C9 H9A . . 111.1 ?
N2 C9 H9B . . 111.1 ?
C8 C9 H9B . . 111.1 ?
H9A C9 H9B . . 109.0 ?
N2 C10 H10A . . 109.5 ?
N2 C10 H10B . . 109.5 ?
H10A C10 H10B . . 109.5 ?
N2 C10 H10C . . 109.5 ?
H10A C10 H10C . . 109.5 ?
H10B C10 H10C . . 109.5 ?
N2 C11 C16 . . 110.87(11) ?
N2 C11 C14 . . 113.72(12) ?
C16 C11 C14 . . 101.40(11) ?
N2 C11 C12 . . 102.28(10) ?
C16 C11 C12 . . 120.25(12) ?
C14 C11 C12 . . 108.79(11) ?
C13 C12 N1 . . 106.79(12) ?
C13 C12 C8 . . 113.48(11) ?
N1 C12 C8 . . 109.38(10) ?
C13 C12 C11 . . 115.71(11) ?
N1 C12 C11 . . 106.58(10) ?
C8 C12 C11 . . 104.63(11) ?
O3 C13 C12 . . 114.57(12) ?
O3 C13 H13A . . 108.6 ?
C12 C13 H13A . . 108.6 ?
O3 C13 H13B . . 108.6 ?
C12 C13 H13B . . 108.6 ?
H13A C13 H13B . . 107.6 ?
O4 C14 N3 . . 126.40(13) ?
O4 C14 C11 . . 125.96(13) ?
N3 C14 C11 . . 107.60(12) ?
C20 C15 C16 . . 121.56(15) ?
C20 C15 N3 . . 128.19(14) ?
C16 C15 N3 . . 110.14(12) ?
C17 C16 C15 . . 119.84(13) ?
C17 C16 C11 . . 130.98(13) ?
C15 C16 C11 . . 108.58(12) ?
C16 C17 C18 . . 118.78(15) ?
C16 C17 H17 . . 120.6 ?
C18 C17 H17 . . 120.6 ?
C19 C18 C17 . . 120.92(16) ?
C19 C18 H18 . . 119.5 ?
C17 C18 H18 . . 119.5 ?
C18 C19 C20 . . 121.19(15) ?
C18 C19 H19 . . 119.4 ?
C20 C19 H19 . . 119.4 ?
C15 C20 C19 . . 117.64(15) ?
C15 C20 H20 . . 121.2 ?
C19 C20 H20 . . 121.2 ?
O1 N1 O2 . . 123.13(13) ?
O1 N1 C12 . . 119.39(12) ?
O2 N1 C12 . . 117.43(11) ?
C9 N2 C10 . . 114.40(13) ?
C9 N2 C11 . . 106.64(11) ?
C10 N2 C11 . . 115.29(12) ?
C14 N3 C15 . . 112.25(12) ?
C14 N3 H3A . . 123.9 ?
C15 N3 H3A . . 123.9 ?
C13 O3 H3B . . 109.5 ?
C22 C21 C26 . . 122.2(2) ?
C22 C21 H21 . . 118.9 ?
C26 C21 H21 . . 118.9 ?
C23 C22 C21 . . 119.6(2) ?
C23 C22 H22 . . 120.2 ?
C21 C22 H22 . . 120.2 ?
C22 C23 C24 . . 119.3(2) ?
C22 C23 H23 . . 120.3 ?
C24 C23 H23 . . 120.3 ?
C23 C24 C25 . . 121.8(2) ?
C23 C24 H24 . . 119.1 ?
C25 C24 H24 . . 119.1 ?
C24 C25 C26 . . 118.29(18) ?
C24 C25 C28 . . 120.69(16) ?
C26 C25 C28 . . 121.01(17) ?
C21 C26 C25 . . 118.7(2) ?
C21 C26 C27 . . 119.01(19) ?
C25 C26 C27 . . 122.33(18) ?
C26 C27 H27A . . 109.5 ?
C26 C27 H27B . . 109.5 ?
H27A C27 H27B . . 109.5 ?
C26 C27 H27C . . 109.5 ?
H27A C27 H27C . . 109.5 ?
H27B C27 H27C . . 109.5 ?
C25 C28 C29 . . 115.58(15) ?
C25 C28 C32 . . 117.28(13) ?
C29 C28 C32 . . 103.95(12) ?
C25 C28 H28 . . 106.4 ?
C29 C28 H28 . . 106.4 ?
C32 C28 H28 . . 106.4 ?
N6 C29 C28 . . 103.19(14) ?
N6 C29 H29A . . 111.1 ?
C28 C29 H29A . . 111.1 ?
N6 C29 H29B . . 111.1 ?
C28 C29 H29B . . 111.1 ?
H29A C29 H29B . . 109.1 ?
N6 C30 H30A . . 109.5 ?
N6 C30 H30B . . 109.5 ?
H30A C30 H30B . . 109.5 ?
N6 C30 H30C . . 109.5 ?
H30A C30 H30C . . 109.5 ?
H30B C30 H30C . . 109.5 ?
N6 C31 C36 . . 111.72(13) ?
N6 C31 C34 . . 113.15(13) ?
C36 C31 C34 . . 101.14(13) ?
N6 C31 C32 . . 102.16(12) ?
C36 C31 C32 . . 120.11(14) ?
C34 C31 C32 . . 108.97(12) ?
C33 C32 N4 . . 106.55(13) ?
C33 C32 C28 . . 115.10(13) ?
N4 C32 C28 . . 109.66(12) ?
C33 C32 C31 . . 114.93(12) ?
N4 C32 C31 . . 105.72(12) ?
C28 C32 C31 . . 104.48(13) ?
O7 C33 C32 . . 114.88(13) ?
O7 C33 H33A . . 108.5 ?
C32 C33 H33A . . 108.5 ?
O7 C33 H33B . . 108.5 ?
C32 C33 H33B . . 108.5 ?
H33A C33 H33B . . 107.5 ?
O8 C34 N5 . . 126.64(16) ?
O8 C34 C31 . . 125.86(15) ?
N5 C34 C31 . . 107.47(15) ?
N5 C35 C40 . . 128.5(2) ?
N5 C35 C36 . . 109.73(15) ?
C40 C35 C36 . . 121.7(2) ?
C37 C36 C35 . . 119.50(17) ?
C37 C36 C31 . . 131.20(17) ?
C35 C36 C31 . . 108.97(15) ?
C36 C37 C38 . . 118.8(2) ?
C36 C37 H37 . . 120.6 ?
C38 C37 H37 . . 120.6 ?
C39 C38 C37 . . 121.0(2) ?
C39 C38 H38 . . 119.5 ?
C37 C38 H38 . . 119.5 ?
C38 C39 C40 . . 121.2(2) ?
C38 C39 H39 . . 119.4 ?
C40 C39 H39 . . 119.4 ?
C39 C40 C35 . . 117.7(2) ?
C39 C40 H40 . . 121.2 ?
C35 C40 H40 . . 121.2 ?
O6 N4 O5 . . 123.20(17) ?
O6 N4 C32 . . 119.69(16) ?
O5 N4 C32 . . 117.05(15) ?
C34 N5 C35 . . 112.54(15) ?
C34 N5 H5 . . 123.7 ?
C35 N5 H5 . . 123.7 ?
C29 N6 C31 . . 106.72(12) ?
C29 N6 C30 . . 114.73(15) ?
C31 N6 C30 . . 115.07(12) ?
C33 O7 H7 . . 109.5 ?

loop_
_geom_bond_atom_site_label_1
_geom_bond_atom_site_label_2
_geom_bond_site_symmetry_2
_geom_bond_distance
_geom_bond_publ_flag
C1 C2 . 1.375(3) ?
C1 C6 . 1.396(2) ?
C1 H1 . 0.9300 ?
C2 C3 . 1.364(3) ?
C2 H2 . 0.9300 ?
C3 C4 . 1.379(2) ?
C3 H3 . 0.9300 ?
C4 C5 . 1.392(2) ?
C4 H4 . 0.9300 ?
C5 C6 . 1.400(2) ?
C5 C8 . 1.514(2) ?
C6 C7 . 1.505(3) ?
C7 H7A . 0.9600 ?
C7 H7B . 0.9600 ?
C7 H7C . 0.9600 ?
C8 C9 . 1.528(2) ?
C8 C12 . 1.5660(18) ?
C8 H8 . 0.9800 ?
C9 N2 . 1.4570(19) ?
C9 H9A . 0.9700 ?
C9 H9B . 0.9700 ?
C10 N2 . 1.460(2) ?
C10 H10A . 0.9600 ?
C10 H10B . 0.9600 ?
C10 H10C . 0.9600 ?
C11 N2 . 1.4638(18) ?
C11 C16 . 1.5125(19) ?
C11 C14 . 1.5657(19) ?
C11 C12 . 1.5735(19) ?
C12 C13 . 1.5251(19) ?
C12 N1 . 1.5358(18) ?
C13 O3 . 1.4121(16) ?
C13 H13A . 0.9700 ?
C13 H13B . 0.9700 ?
C14 O4 . 1.2141(18) ?
C14 N3 . 1.3485(19) ?
C15 C20 . 1.381(2) ?
C15 C16 . 1.390(2) ?
C15 N3 . 1.392(2) ?
C16 C17 . 1.375(2) ?
C17 C18 . 1.389(2) ?
C17 H17 . 0.9300 ?
C18 C19 . 1.366(3) ?
C18 H18 . 0.9300 ?
C19 C20 . 1.387(3) ?
C19 H19 . 0.9300 ?
C20 H20 . 0.9300 ?
N1 O1 . 1.2121(15) ?
N1 O2 . 1.2235(16) ?
N3 H3A . 0.8600 ?
O3 H3B . 0.8200 ?
C21 C22 . 1.371(4) ?
C21 C26 . 1.382(3) ?
C21 H21 . 0.9300 ?
C22 C23 . 1.373(4) ?
C22 H22 . 0.9300 ?
C23 C24 . 1.381(3) ?
C23 H23 . 0.9300 ?
C24 C25 . 1.394(3) ?
C24 H24 . 0.9300 ?
C25 C26 . 1.403(3) ?
C25 C28 . 1.512(2) ?
C26 C27 . 1.502(3) ?
C27 H27A . 0.9600 ?
C27 H27B . 0.9600 ?
C27 H27C . 0.9600 ?
C28 C29 . 1.531(2) ?
C28 C32 . 1.565(2) ?
C28 H28 . 0.9800 ?
C29 N6 . 1.449(2) ?
C29 H29A . 0.9700 ?
C29 H29B . 0.9700 ?
C30 N6 . 1.459(2) ?
C30 H30A . 0.9600 ?
C30 H30B . 0.9600 ?
C30 H30C . 0.9600 ?
C31 N6 . 1.460(2) ?
C31 C36 . 1.513(2) ?
C31 C34 . 1.561(2) ?
C31 C32 . 1.579(2) ?
C32 C33 . 1.524(2) ?
C32 N4 . 1.541(2) ?
C33 O7 . 1.4175(19) ?
C33 H33A . 0.9700 ?
C33 H33B . 0.9700 ?
C34 O8 . 1.213(2) ?
C34 N5 . 1.350(2) ?
C35 N5 . 1.387(3) ?
C35 C40 . 1.385(3) ?
C35 C36 . 1.387(3) ?
C36 C37 . 1.381(3) ?
C37 C38 . 1.386(3) ?
C37 H37 . 0.9300 ?
C38 C39 . 1.366(4) ?
C38 H38 . 0.9300 ?
C39 C40 . 1.381(4) ?
C39 H39 . 0.9300 ?
C40 H40 . 0.9300 ?
N4 O6 . 1.221(2) ?
N4 O5 . 1.221(2) ?
N5 H5 . 0.8600 ?
O7 H7 . 0.8200 ?

loop_
_geom_hbond_atom_site_label_D
_geom_hbond_atom_site_label_H
_geom_hbond_atom_site_label_A
_geom_hbond_site_symmetry_A
_geom_hbond_distance_DH
_geom_hbond_distance_HA
_geom_hbond_distance_DA
_geom_hbond_angle_DHA
N3 H3A O3 2_776 0.86 2.00 2.782(2) 151
O3 H3B O7 2_666 0.82 2.11 2.7769(17) 139
N5 H5 O8 2_656 0.86 2.39 3.0064(19) 129
O7 H7 O4 1_445 0.82 2.24 2.9356(19) 142
C8 H8 O1 2_766 0.98 2.40 3.164(2) 135
C33 H33A O2 2_666 0.97 2.59 3.209(2) 122

loop_
_geom_torsion_atom_site_label_1
_geom_torsion_atom_site_label_2
_geom_torsion_atom_site_label_3
_geom_torsion_atom_site_label_4
_geom_torsion_site_symmetry_1
_geom_torsion_site_symmetry_2
_geom_torsion_site_symmetry_3
_geom_torsion_site_symmetry_4
_geom_torsion
_geom_torsion_publ_flag
C6 C1 C2 C3 . . . . -0.8(3) ?
C1 C2 C3 C4 . . . . 0.4(3) ?
C2 C3 C4 C5 . . . . 0.2(3) ?
C3 C4 C5 C6 . . . . -0.4(3) ?
C3 C4 C5 C8 . . . . -179.53(16) ?
C2 C1 C6 C5 . . . . 0.6(3) ?
C2 C1 C6 C7 . . . . 178.36(18) ?
C4 C5 C6 C1 . . . . 0.0(2) ?
C8 C5 C6 C1 . . . . 179.15(14) ?
C4 C5 C6 C7 . . . . -177.67(16) ?
C8 C5 C6 C7 . . . . 1.5(2) ?
C4 C5 C8 C9 . . . . -31.83(19) ?
C6 C5 C8 C9 . . . . 149.07(14) ?
C4 C5 C8 C12 . . . . 90.49(18) ?
C6 C5 C8 C12 . . . . -88.62(16) ?
C5 C8 C9 N2 . . . . 156.71(11) ?
C12 C8 C9 N2 . . . . 28.50(14) ?
C5 C8 C12 C13 . . . . -5.69(18) ?
C9 C8 C12 C13 . . . . 122.55(13) ?
C5 C8 C12 N1 . . . . 113.43(13) ?
C9 C8 C12 N1 . . . . -118.33(12) ?
C5 C8 C12 C11 . . . . -132.72(13) ?
C9 C8 C12 C11 . . . . -4.48(13) ?
N2 C11 C12 C13 . . . . -146.49(12) ?
C16 C11 C12 C13 . . . . 90.22(15) ?
C14 C11 C12 C13 . . . . -25.90(16) ?
N2 C11 C12 N1 . . . . 94.96(11) ?
C16 C11 C12 N1 . . . . -28.33(15) ?
C14 C11 C12 N1 . . . . -144.44(11) ?
N2 C11 C12 C8 . . . . -20.86(13) ?
C16 C11 C12 C8 . . . . -144.14(12) ?
C14 C11 C12 C8 . . . . 99.74(12) ?
N1 C12 C13 O3 . . . . 77.63(15) ?
C8 C12 C13 O3 . . . . -161.78(12) ?
C11 C12 C13 O3 . . . . -40.80(18) ?
N2 C11 C14 O4 . . . . 60.5(2) ?
C16 C11 C14 O4 . . . . 179.52(16) ?
C12 C11 C14 O4 . . . . -52.8(2) ?
N2 C11 C14 N3 . . . . -117.40(14) ?
C16 C11 C14 N3 . . . . 1.64(16) ?
C12 C11 C14 N3 . . . . 129.34(13) ?
C20 C15 C16 C17 . . . . -3.4(2) ?
N3 C15 C16 C17 . . . . 172.98(14) ?
C20 C15 C16 C11 . . . . -175.46(15) ?
N3 C15 C16 C11 . . . . 0.97(18) ?
N2 C11 C16 C17 . . . . -51.3(2) ?
C14 C11 C16 C17 . . . . -172.36(16) ?
C12 C11 C16 C17 . . . . 67.8(2) ?
N2 C11 C16 C15 . . . . 119.53(13) ?
C14 C11 C16 C15 . . . . -1.54(15) ?
C12 C11 C16 C15 . . . . -121.41(14) ?
C15 C16 C17 C18 . . . . 2.2(2) ?
C11 C16 C17 C18 . . . . 172.19(15) ?
C16 C17 C18 C19 . . . . -0.2(3) ?
C17 C18 C19 C20 . . . . -0.8(3) ?
C16 C15 C20 C19 . . . . 2.4(3) ?
N3 C15 C20 C19 . . . . -173.28(17) ?
C18 C19 C20 C15 . . . . -0.3(3) ?
C13 C12 N1 O1 . . . . 159.88(12) ?
C8 C12 N1 O1 . . . . 36.70(16) ?
C11 C12 N1 O1 . . . . -75.88(14) ?
C13 C12 N1 O2 . . . . -22.68(15) ?
C8 C12 N1 O2 . . . . -145.86(12) ?
C11 C12 N1 O2 . . . . 101.55(14) ?
C8 C9 N2 C10 . . . . -173.13(13) ?
C8 C9 N2 C11 . . . . -44.43(14) ?
C16 C11 N2 C9 . . . . 170.06(12) ?
C14 C11 N2 C9 . . . . -76.45(14) ?
C12 C11 N2 C9 . . . . 40.67(14) ?
C16 C11 N2 C10 . . . . -61.76(16) ?
C14 C11 N2 C10 . . . . 51.73(17) ?
C12 C11 N2 C10 . . . . 168.84(13) ?
O4 C14 N3 C15 . . . . -179.06(16) ?
C11 C14 N3 C15 . . . . -1.20(18) ?
C20 C15 N3 C14 . . . . 176.30(18) ?
C16 C15 N3 C14 . . . . 0.18(19) ?
C26 C21 C22 C23 . . . . 1.7(4) ?
C21 C22 C23 C24 . . . . -1.0(4) ?
C22 C23 C24 C25 . . . . -1.4(4) ?
C23 C24 C25 C26 . . . . 3.0(3) ?
C23 C24 C25 C28 . . . . -177.8(2) ?
C22 C21 C26 C25 . . . . 0.0(3) ?
C22 C21 C26 C27 . . . . 179.9(2) ?
C24 C25 C26 C21 . . . . -2.2(3) ?
C28 C25 C26 C21 . . . . 178.53(17) ?
C24 C25 C26 C27 . . . . 177.82(19) ?
C28 C25 C26 C27 . . . . -1.4(3) ?
C24 C25 C28 C29 . . . . -47.9(2) ?
C26 C25 C28 C29 . . . . 131.35(17) ?
C24 C25 C28 C32 . . . . 75.3(2) ?
C26 C25 C28 C32 . . . . -105.46(18) ?
C25 C28 C29 N6 . . . . 159.94(13) ?
C32 C28 C29 N6 . . . . 29.97(16) ?
C25 C28 C32 C33 . . . . -7.8(2) ?
C29 C28 C32 C33 . . . . 121.12(15) ?
C25 C28 C32 N4 . . . . 112.27(16) ?
C29 C28 C32 N4 . . . . -118.79(14) ?
C25 C28 C32 C31 . . . . -134.81(14) ?
C29 C28 C32 C31 . . . . -5.87(16) ?
N6 C31 C32 C33 . . . . -147.02(13) ?
C36 C31 C32 C33 . . . . 88.74(17) ?
C34 C31 C32 C33 . . . . -27.07(18) ?
N6 C31 C32 N4 . . . . 95.78(14) ?
C36 C31 C32 N4 . . . . -28.45(18) ?
C34 C31 C32 N4 . . . . -144.27(13) ?
N6 C31 C32 C28 . . . . -19.93(14) ?
C36 C31 C32 C28 . . . . -144.16(14) ?
C34 C31 C32 C28 . . . . 100.03(14) ?
N4 C32 C33 O7 . . . . 81.97(17) ?
C28 C32 C33 O7 . . . . -156.24(14) ?
C31 C32 C33 O7 . . . . -34.8(2) ?
N6 C31 C34 O8 . . . . 62.1(2) ?
C36 C31 C34 O8 . . . . -178.23(18) ?
C32 C31 C34 O8 . . . . -50.8(2) ?
N6 C31 C34 N5 . . . . -116.05(16) ?
C36 C31 C34 N5 . . . . 3.58(17) ?
C32 C31 C34 N5 . . . . 131.05(15) ?
N5 C35 C36 C37 . . . . 174.38(16) ?
C40 C35 C36 C37 . . . . -2.6(3) ?
N5 C35 C36 C31 . . . . 0.2(2) ?
C40 C35 C36 C31 . . . . -176.80(17) ?
N6 C31 C36 C37 . . . . -54.8(2) ?
C34 C31 C36 C37 . . . . -175.49(18) ?
C32 C31 C36 C37 . . . . 64.7(2) ?
N6 C31 C36 C35 . . . . 118.41(15) ?
C34 C31 C36 C35 . . . . -2.24(17) ?
C32 C31 C36 C35 . . . . -122.05(15) ?
C35 C36 C37 C38 . . . . 2.8(3) ?
C31 C36 C37 C38 . . . . 175.49(18) ?
C36 C37 C38 C39 . . . . -1.0(3) ?
C37 C38 C39 C40 . . . . -1.1(4) ?
C38 C39 C40 C35 . . . . 1.3(3) ?
N5 C35 C40 C39 . . . . -175.85(19) ?
C36 C35 C40 C39 . . . . 0.5(3) ?
C33 C32 N4 O6 . . . . 152.14(16) ?
C28 C32 N4 O6 . . . . 27.0(2) ?
C31 C32 N4 O6 . . . . -85.15(18) ?
C33 C32 N4 O5 . . . . -30.58(19) ?
C28 C32 N4 O5 . . . . -155.76(15) ?
C31 C32 N4 O5 . . . . 92.13(17) ?
O8 C34 N5 C35 . . . . 178.02(18) ?
C31 C34 N5 C35 . . . . -3.8(2) ?
C40 C35 N5 C34 . . . . 179.13(19) ?
C36 C35 N5 C34 . . . . 2.4(2) ?
C28 C29 N6 C31 . . . . -45.54(16) ?
C28 C29 N6 C30 . . . . -174.26(13) ?
C36 C31 N6 C29 . . . . 170.46(14) ?
C34 C31 N6 C29 . . . . -76.18(16) ?
C32 C31 N6 C29 . . . . 40.80(15) ?
C36 C31 N6 C30 . . . . -61.02(19) ?
C34 C31 N6 C30 . . . . 52.34(19) ?
C32 C31 N6 C30 . . . . 169.33(14) ?
